data_4123544
loop_
_publ_author_name
'Roy, Sudipta'
'St\"uckl, A Claudia'
'Demeshko, Serhiy'
'Dittrich, Birger'
'Meyer, Jann'
'Maity, Bholanath'
'Koley, Debasis'
'Schwederski, Brigitte'
'Kaim, Wolfgang'
'Roesky, Herbert W.'

_publ_section_title
;
 Stable Radicals from Commonly Used Precursors Trichlorosi-lane and
 Diphenylchlorophosphine.
;
_journal_name_full 'Journal of the American Chemical Society'
_journal_page_first 150403102455008
_journal_paper_doi 10.1021/jacs.5b02403
_journal_year 2015
_chemical_formula_moiety '2(C32 H41 N P), C7 H8, 2(Cl)'
_chemical_formula_sum 'C71 H90 Cl2 N2 P2'
_chemical_formula_weight 1104.28
_chemical_name_common '(cAAC)P(Ph)2+ Cl-'
_space_group_crystal_system triclinic
_space_group_IT_number 2
_space_group_name_Hall '-P 1'
_space_group_name_H-M_alt 'P -1'
_symmetry_space_group_name_Hall '-P 1'
_symmetry_space_group_name_H-M 'P -1'
_atom_sites_solution_hydrogens geom
_audit_creation_method SHELXL-2014/6
_cell_angle_alpha 74.67(3)
_cell_angle_beta 76.59(3)
_cell_angle_gamma 62.93(3)
_cell_formula_units_Z 1
_cell_length_a 10.128(5)
_cell_length_b 10.623(3)
_cell_length_c 17.485(10)
_cell_measurement_reflns_used 9616
_cell_measurement_temperature 100(2)
_cell_measurement_theta_max 26.26
_cell_measurement_theta_min 1.062
_cell_volume 1601.8(14)
_computing_structure_refinement 'SHELXL-2014/6 (Sheldrick, 2014)'
_diffrn_ambient_temperature 100(2)
_diffrn_measured_fraction_theta_full 0.935
_diffrn_measured_fraction_theta_max 0.905
_diffrn_radiation_wavelength 0.6199
_diffrn_reflns_av_R_equivalents 0.0263
_diffrn_reflns_av_unetI/netI 0.0308
_diffrn_reflns_Laue_measured_fraction_full 0.935
_diffrn_reflns_Laue_measured_fraction_max 0.905
_diffrn_reflns_limit_h_max 14
_diffrn_reflns_limit_h_min -14
_diffrn_reflns_limit_k_max 15
_diffrn_reflns_limit_k_min -15
_diffrn_reflns_limit_l_max 24
_diffrn_reflns_limit_l_min -24
_diffrn_reflns_number 27030
_diffrn_reflns_point_group_measured_fraction_full 0.935
_diffrn_reflns_point_group_measured_fraction_max 0.905
_diffrn_reflns_theta_full 21.835
_diffrn_reflns_theta_max 26.265
_diffrn_reflns_theta_min 1.062
_diffrn_source synchrotron
_exptl_absorpt_coefficient_mu 0.134
_exptl_absorpt_correction_T_max 0.8202
_exptl_absorpt_correction_T_min 0.6099
_exptl_absorpt_correction_type empirical
_exptl_absorpt_process_details
;
SADABS version 2014/1, multi-scan. (G. M. Sheldrick, 2014)
;
_exptl_crystal_colour colorless
_exptl_crystal_density_diffrn 1.145
_exptl_crystal_description plate
_exptl_crystal_F_000 594
_exptl_crystal_size_max 0.012
_exptl_crystal_size_mid 0.011
_exptl_crystal_size_min 0.007
_refine_diff_density_max 0.336
_refine_diff_density_min -0.425
_refine_diff_density_rms 0.048
_refine_ls_extinction_method none
_refine_ls_goodness_of_fit_ref 1.032
_refine_ls_hydrogen_treatment constr
_refine_ls_matrix_type full
_refine_ls_number_parameters 381
_refine_ls_number_reflns 8846
_refine_ls_number_restraints 45
_refine_ls_restrained_S_all 1.038
_refine_ls_R_factor_all 0.0600
_refine_ls_R_factor_gt 0.0444
_refine_ls_shift/su_max 0.001
_refine_ls_shift/su_mean 0.000
_refine_ls_structure_factor_coef Fsqd
_refine_ls_weighting_details 'w=1/[\s^2^(Fo^2^)+(0.0562P)^2^+0.5553P] where P=(Fo^2^+2Fc^2^)/3'
_refine_ls_weighting_scheme calc
_refine_ls_wR_factor_gt 0.1125
_refine_ls_wR_factor_ref 0.1213
_reflns_Friedel_coverage 0.000
_reflns_number_gt 6957
_reflns_number_total 8846
_reflns_threshold_expression 'I > 2\s(I)'
_cod_data_source_file ja5b02403_si_002.cif
_cod_data_source_block srcp
_cod_database_code 4123544
_shelx_space_group_comment
;
The symmetry employed for this shelxl refinement is uniquely defined
by the following loop, which should always be used as a source of
symmetry information in preference to the above space-group names.
They are only intended as comments.
;
_shelxl_version_number 2014/6

loop_
_publ_contact_author
'Roy, Sudipta'
'St\"uckl, Claudia'
'Demeshko, Serhiy'
'Dittrich, Birger'
'Maity, Bholanath'
'Kohley, Debasis'
'Roesky, Herbert W.'

loop_
_space_group_symop_operation_xyz
'x, y, z'
'-x, -y, -z'

loop_
_atom_site_label
_atom_site_type_symbol
_atom_site_fract_x
_atom_site_fract_y
_atom_site_fract_z
_atom_site_U_iso_or_equiv
_atom_site_adp_type
_atom_site_occupancy
_atom_site_site_symmetry_order
_atom_site_calc_flag
_atom_site_refinement_flags_posn
_atom_site_refinement_flags_adp
_atom_site_refinement_flags_occupancy
_atom_site_disorder_assembly
_atom_site_disorder_group
C1 C 0.35854(14) 0.46793(15) 0.30753(8) 0.0244(2) Uani 1 1 d . . . . .
C2 C 0.26660(15) 0.59724(15) 0.34869(8) 0.0278(3) Uani 1 1 d . . . . .
C3 C 0.19629(15) 0.53010(15) 0.42650(8) 0.0292(3) Uani 1 1 d . . . . .
H31 H 0.1869 0.5758 0.4712 0.035 Uiso 1 1 calc R U . . .
H32 H 0.0954 0.5443 0.4204 0.035 Uiso 1 1 calc R U . . .
C4 C 0.29847(14) 0.37035(15) 0.44336(8) 0.0264(3) Uani 1 1 d . . . . .
C5 C 0.37428(18) 0.65233(17) 0.36400(9) 0.0339(3) Uani 1 1 d . . . . .
H51 H 0.4029 0.7082 0.3142 0.051 Uiso 1 1 calc R U . . .
H52 H 0.4640 0.5702 0.3829 0.051 Uiso 1 1 calc R U . . .
H53 H 0.3241 0.7134 0.4046 0.051 Uiso 1 1 calc R U . . .
C6 C 0.14377(17) 0.72346(17) 0.30280(9) 0.0356(3) Uani 1 1 d . . . . .
H61 H 0.1892 0.7586 0.2508 0.053 Uiso 1 1 calc R U . . .
H62 H 0.0913 0.8013 0.3337 0.053 Uiso 1 1 calc R U . . .
H63 H 0.0725 0.6910 0.2947 0.053 Uiso 1 1 calc R U . . .
C7 C 0.21026(16) 0.28000(16) 0.47779(8) 0.0312(3) Uani 1 1 d . . . . .
H71 H 0.1358 0.3046 0.4428 0.047 Uiso 1 1 calc R U . . .
H72 H 0.1595 0.2993 0.5312 0.047 Uiso 1 1 calc R U . . .
H73 H 0.2785 0.1778 0.4816 0.047 Uiso 1 1 calc R U . . .
C8 C 0.41439(16) 0.33070(18) 0.49779(8) 0.0325(3) Uani 1 1 d . . . . .
H81 H 0.4794 0.2276 0.5032 0.049 Uiso 1 1 calc R U . . .
H82 H 0.3636 0.3536 0.5506 0.049 Uiso 1 1 calc R U . . .
H83 H 0.4748 0.3854 0.4746 0.049 Uiso 1 1 calc R U . . .
C9 C 0.48244(14) 0.20358(14) 0.34169(7) 0.0240(2) Uani 1 1 d . . . . .
C10 C 0.42722(14) 0.11337(15) 0.32708(8) 0.0261(3) Uani 1 1 d . . . . .
C11 C 0.52883(16) -0.02733(16) 0.32008(9) 0.0308(3) Uani 1 1 d . . . . .
H11 H 0.4938 -0.0904 0.3108 0.037 Uiso 1 1 calc R U . . .
C12 C 0.67882(16) -0.07788(16) 0.32628(9) 0.0324(3) Uani 1 1 d . . . . .
H12 H 0.7454 -0.1748 0.3226 0.039 Uiso 1 1 calc R U . . .
C13 C 0.73035(15) 0.01471(16) 0.33795(9) 0.0306(3) Uani 1 1 d . . . . .
H13 H 0.8338 -0.0199 0.3412 0.037 Uiso 1 1 calc R U . . .
C14 C 0.63661(14) 0.15704(15) 0.34512(8) 0.0262(3) Uani 1 1 d . . . . .
C15 C 0.26717(15) 0.15881(16) 0.31381(9) 0.0306(3) Uani 1 1 d . . . . .
H15 H 0.2068 0.2620 0.3190 0.037 Uiso 1 1 calc R U . . .
C16 C 0.26547(18) 0.14145(19) 0.22963(10) 0.0387(3) Uani 1 1 d . . . . .
H161 H 0.1619 0.1839 0.2184 0.058 Uiso 1 1 calc R U . . .
H162 H 0.3124 0.0390 0.2267 0.058 Uiso 1 1 calc R U . . .
H163 H 0.3211 0.1904 0.1901 0.058 Uiso 1 1 calc R U . . .
C17 C 0.19445(18) 0.06639(18) 0.37432(11) 0.0395(4) Uani 1 1 d . . . . .
H171 H 0.0899 0.1027 0.3661 0.059 Uiso 1 1 calc R U . . .
H172 H 0.1987 0.0713 0.4288 0.059 Uiso 1 1 calc R U . . .
H173 H 0.2485 -0.0337 0.3665 0.059 Uiso 1 1 calc R U . . .
C18 C 0.70991(15) 0.25090(16) 0.35114(8) 0.0286(3) Uani 1 1 d . . . . .
H18 H 0.6307 0.3506 0.3531 0.034 Uiso 1 1 calc R U . . .
C19 C 0.78814(17) 0.19636(19) 0.42643(9) 0.0372(3) Uani 1 1 d . . . . .
H191 H 0.8690 0.1002 0.4244 0.056 Uiso 1 1 calc R U . . .
H192 H 0.7156 0.1920 0.4740 0.056 Uiso 1 1 calc R U . . .
H193 H 0.8297 0.2621 0.4290 0.056 Uiso 1 1 calc R U . . .
C20 C 0.82545(15) 0.25673(17) 0.27695(9) 0.0328(3) Uani 1 1 d . . . . .
H201 H 0.7771 0.2895 0.2285 0.049 Uiso 1 1 calc R U . . .
H202 H 0.9071 0.1607 0.2759 0.049 Uiso 1 1 calc R U . . .
H203 H 0.8656 0.3237 0.2793 0.049 Uiso 1 1 calc R U . . .
C21 C 0.46749(17) 0.63236(17) 0.16681(8) 0.0326(3) Uani 1 1 d . . . . .
C22 C 0.58628(19) 0.64918(19) 0.18407(9) 0.0385(3) Uani 1 1 d . . . . .
H221 H 0.6557 0.5734 0.2171 0.046 Uiso 1 1 calc R U . . .
C23 C 0.6025(2) 0.7773(2) 0.15277(11) 0.0503(5) Uani 1 1 d . . . . .
H231 H 0.6816 0.7897 0.1654 0.060 Uiso 1 1 calc R U . . .
C24 C 0.5035(3) 0.8859(2) 0.10338(11) 0.0568(6) Uani 1 1 d . . . . .
H241 H 0.5152 0.9728 0.0818 0.068 Uiso 1 1 calc R U . . .
C25 C 0.3875(2) 0.8693(2) 0.08505(11) 0.0535(5) Uani 1 1 d . . . . .
H251 H 0.3201 0.9448 0.0509 0.064 Uiso 1 1 calc R U . . .
C26 C 0.3686(2) 0.74277(19) 0.11617(9) 0.0414(4) Uani 1 1 d . . . . .
H261 H 0.2891 0.7315 0.1031 0.050 Uiso 1 1 calc R U . . .
C27 C 0.33056(17) 0.45537(17) 0.15131(8) 0.0320(3) Uani 1 1 d . . . . .
C28 C 0.3929(2) 0.4048(2) 0.07898(9) 0.0425(4) Uani 1 1 d . . . . .
H281 H 0.4963 0.3787 0.0607 0.051 Uiso 1 1 calc R U . . .
C29 C 0.3044(2) 0.3927(2) 0.03400(11) 0.0510(5) Uani 1 1 d . . . . .
H291 H 0.3467 0.3599 -0.0154 0.061 Uiso 1 1 calc R U . . .
C30 C 0.1539(2) 0.4285(2) 0.06132(12) 0.0532(5) Uani 1 1 d . . . . .
H301 H 0.0937 0.4183 0.0311 0.064 Uiso 1 1 calc R U . . .
C31 C 0.0913(2) 0.4791(2) 0.13250(11) 0.0461(4) Uani 1 1 d . . . . .
H311 H -0.0120 0.5041 0.1507 0.055 Uiso 1 1 calc R U . . .
C32 C 0.17833(17) 0.49354(17) 0.17749(9) 0.0348(3) Uani 1 1 d . . . . .
H321 H 0.1345 0.5293 0.2260 0.042 Uiso 1 1 calc R U . . .
N1 N 0.37859(11) 0.34783(12) 0.35775(6) 0.0229(2) Uani 1 1 d . . . . .
P1 P 0.46421(4) 0.45570(4) 0.20511(2) 0.02698(9) Uani 1 1 d . . . . .
Cl1 Cl 0.11564(4) 0.46778(4) 0.66196(2) 0.03755(10) Uani 1 1 d . . . . .
C11T_1 C 0.0468(5) -0.0036(5) -0.0338(2) 0.0781(14) Uani 0.5 1 d G U P A -1
C21T_1 C -0.0170(6) 0.1351(5) -0.0178(2) 0.091(3) Uani 0.5 1 d G U P A -1
H21T_1 H 0.0013 0.2095 -0.0560 0.110 Uiso 0.5 1 calc R U P A -1
C31T_1 C -0.1077(6) 0.1649(4) 0.0540(3) 0.0870(16) Uani 0.5 1 d G U P A -1
H31T_1 H -0.1513 0.2596 0.0649 0.104 Uiso 0.5 1 calc R U P A -1
C41T_1 C -0.1345(6) 0.0560(5) 0.1099(2) 0.116(5) Uani 0.5 1 d G U P A -1
H41T_1 H -0.1965 0.0763 0.1590 0.139 Uiso 0.5 1 calc R U P A -1
C51T_1 C -0.0707(5) -0.0827(5) 0.0940(2) 0.0802(14) Uani 0.5 1 d G U P A -1
H51T_1 H -0.0890 -0.1571 0.1322 0.096 Uiso 0.5 1 calc R U P A -1
C61T_1 C 0.0200(5) -0.1124(4) 0.0221(3) 0.0696(17) Uani 0.5 1 d G U P A -1
H61T_1 H 0.0636 -0.2072 0.0112 0.084 Uiso 0.5 1 calc R U P A -1
C71T_1 C 0.1419(10) -0.0367(12) -0.1092(5) 0.123(5) Uani 0.5 1 d . U P A -1
H71A_1 H 0.0860 0.0250 -0.1540 0.185 Uiso 0.5 1 calc R U P A -1
H71B_1 H 0.1728 -0.1377 -0.1112 0.185 Uiso 0.5 1 calc R U P A -1
H71C_1 H 0.2307 -0.0195 -0.1130 0.185 Uiso 0.5 1 calc R U P A -1

loop_
_atom_site_aniso_label
_atom_site_aniso_U_11
_atom_site_aniso_U_22
_atom_site_aniso_U_33
_atom_site_aniso_U_23
_atom_site_aniso_U_13
_atom_site_aniso_U_12
C1 0.0202(5) 0.0271(7) 0.0260(6) -0.0063(5) -0.0020(4) -0.0096(5)
C2 0.0271(6) 0.0266(7) 0.0279(6) -0.0081(5) -0.0010(5) -0.0092(5)
C3 0.0250(6) 0.0301(8) 0.0286(6) -0.0103(5) 0.0018(5) -0.0081(5)
C4 0.0230(6) 0.0307(7) 0.0224(6) -0.0073(5) 0.0019(4) -0.0095(5)
C5 0.0374(7) 0.0339(8) 0.0349(7) -0.0129(6) 0.0003(6) -0.0176(7)
C6 0.0330(7) 0.0273(8) 0.0372(8) -0.0058(5) -0.0026(6) -0.0058(6)
C7 0.0267(6) 0.0347(8) 0.0281(6) -0.0049(5) 0.0028(5) -0.0127(6)
C8 0.0274(6) 0.0423(9) 0.0248(6) -0.0073(5) -0.0011(5) -0.0125(6)
C9 0.0198(5) 0.0236(7) 0.0242(6) -0.0049(4) -0.0001(4) -0.0064(5)
C10 0.0222(6) 0.0266(7) 0.0277(6) -0.0058(5) 0.0000(5) -0.0098(5)
C11 0.0292(6) 0.0263(7) 0.0362(7) -0.0071(5) -0.0009(5) -0.0118(6)
C12 0.0278(6) 0.0249(8) 0.0364(7) -0.0059(5) -0.0005(5) -0.0057(6)
C13 0.0200(6) 0.0310(8) 0.0348(7) -0.0069(5) -0.0023(5) -0.0057(5)
C14 0.0215(5) 0.0291(7) 0.0253(6) -0.0051(5) -0.0010(4) -0.0092(5)
C15 0.0226(6) 0.0328(8) 0.0372(7) -0.0091(5) -0.0021(5) -0.0117(6)
C16 0.0348(7) 0.0446(10) 0.0422(8) -0.0139(7) -0.0068(6) -0.0172(7)
C17 0.0295(7) 0.0404(9) 0.0513(9) -0.0072(7) -0.0004(6) -0.0197(7)
C18 0.0214(6) 0.0336(8) 0.0312(7) -0.0090(5) -0.0015(5) -0.0112(5)
C19 0.0257(6) 0.0514(10) 0.0347(7) -0.0127(6) -0.0037(5) -0.0138(7)
C20 0.0240(6) 0.0413(9) 0.0351(7) -0.0101(6) 0.0005(5) -0.0159(6)
C21 0.0372(7) 0.0345(8) 0.0253(6) -0.0045(5) 0.0020(5) -0.0177(6)
C22 0.0450(9) 0.0477(10) 0.0296(7) -0.0108(6) 0.0051(6) -0.0279(8)
C23 0.0673(12) 0.0592(12) 0.0395(9) -0.0197(8) 0.0150(8) -0.0439(11)
C24 0.0865(15) 0.0444(11) 0.0404(9) -0.0100(7) 0.0185(9) -0.0395(11)
C25 0.0675(12) 0.0380(11) 0.0367(9) 0.0025(7) 0.0066(8) -0.0179(9)
C26 0.0461(9) 0.0380(9) 0.0317(8) -0.0010(6) 0.0005(6) -0.0160(8)
C27 0.0320(7) 0.0363(8) 0.0262(6) -0.0060(5) -0.0034(5) -0.0132(6)
C28 0.0426(8) 0.0576(11) 0.0289(7) -0.0126(7) 0.0018(6) -0.0230(8)
C29 0.0589(11) 0.0662(13) 0.0323(8) -0.0155(8) -0.0065(7) -0.0263(10)
C30 0.0531(11) 0.0637(13) 0.0461(10) -0.0104(8) -0.0227(8) -0.0195(10)
C31 0.0332(8) 0.0516(11) 0.0510(10) -0.0115(8) -0.0139(7) -0.0106(7)
C32 0.0302(7) 0.0375(9) 0.0338(7) -0.0083(6) -0.0054(6) -0.0101(6)
N1 0.0180(4) 0.0255(6) 0.0236(5) -0.0067(4) -0.0009(4) -0.0075(4)
P1 0.02530(16) 0.0301(2) 0.02342(16) -0.00478(12) 0.00026(12) -0.01145(14)
Cl1 0.03622(18) 0.0373(2) 0.0406(2) -0.01556(15) 0.00344(14) -0.01606(16)
C11T_1 0.078(3) 0.101(4) 0.063(3) -0.022(3) -0.010(2) -0.039(3)
C21T_1 0.109(6) 0.083(4) 0.078(4) 0.000(3) -0.029(4) -0.036(4)
C31T_1 0.102(4) 0.082(4) 0.076(3) -0.020(3) -0.013(3) -0.033(3)
C41T_1 0.166(12) 0.108(6) 0.069(5) -0.028(4) 0.010(6) -0.058(6)
C51T_1 0.078(3) 0.087(4) 0.085(3) 0.006(3) -0.028(3) -0.046(3)
C61T_1 0.059(4) 0.056(3) 0.095(4) -0.005(3) -0.029(3) -0.021(3)
C71T_1 0.084(6) 0.214(12) 0.083(6) -0.053(6) 0.009(5) -0.068(7)

loop_
_atom_type_symbol
_atom_type_description
_atom_type_scat_dispersion_real
_atom_type_scat_dispersion_imag
_atom_type_scat_source
C C 0.0022 0.0012 'International Tables Vol C Tables 4.2.6.8 and 6.1.1.4'
H H 0.0000 0.0000 'International Tables Vol C Tables 4.2.6.8 and 6.1.1.4'
N N 0.0046 0.0025 'International Tables Vol C Tables 4.2.6.8 and 6.1.1.4'
P P 0.0820 0.0727 'International Tables Vol C Tables 4.2.6.8 and 6.1.1.4'
Cl Cl 0.1209 0.1224 'International Tables Vol C Tables 4.2.6.8 and 6.1.1.4'

loop_
_geom_angle_atom_site_label_1
_geom_angle_atom_site_label_2
_geom_angle_atom_site_label_3
_geom_angle
N1 C1 C2 111.35(12)
N1 C1 P1 117.35(10)
C2 C1 P1 130.64(10)
C1 C2 C6 115.44(12)
C1 C2 C3 101.45(12)
C6 C2 C3 110.26(12)
C1 C2 C5 108.46(12)
C6 C2 C5 108.65(13)
C3 C2 C5 112.53(12)
C4 C3 C2 107.41(11)
C4 C3 H31 110.2
C2 C3 H31 110.2
C4 C3 H32 110.2
C2 C3 H32 110.2
H31 C3 H32 108.5
C7 C4 C3 111.79(12)
C7 C4 C8 109.06(12)
C3 C4 C8 114.32(13)
C7 C4 N1 112.16(11)
C3 C4 N1 100.11(11)
C8 C4 N1 109.20(11)
C2 C5 H51 109.5
C2 C5 H52 109.5
H51 C5 H52 109.5
C2 C5 H53 109.5
H51 C5 H53 109.5
H52 C5 H53 109.5
C2 C6 H61 109.5
C2 C6 H62 109.5
H61 C6 H62 109.5
C2 C6 H63 109.5
H61 C6 H63 109.5
H62 C6 H63 109.5
C4 C7 H71 109.5
C4 C7 H72 109.5
H71 C7 H72 109.5
C4 C7 H73 109.5
H71 C7 H73 109.5
H72 C7 H73 109.5
C4 C8 H81 109.5
C4 C8 H82 109.5
H81 C8 H82 109.5
C4 C8 H83 109.5
H81 C8 H83 109.5
H82 C8 H83 109.5
C10 C9 C14 121.81(13)
C10 C9 N1 119.95(11)
C14 C9 N1 118.17(12)
C11 C10 C9 117.49(13)
C11 C10 C15 117.06(13)
C9 C10 C15 125.36(13)
C12 C11 C10 122.12(14)
C12 C11 H11 118.9
C10 C11 H11 118.9
C13 C12 C11 118.95(14)
C13 C12 H12 120.5
C11 C12 H12 120.5
C12 C13 C14 122.59(13)
C12 C13 H13 118.7
C14 C13 H13 118.7
C13 C14 C9 116.93(13)
C13 C14 C18 117.16(12)
C9 C14 C18 125.81(13)
C10 C15 C16 109.76(12)
C10 C15 C17 111.88(13)
C16 C15 C17 107.62(13)
C10 C15 H15 109.2
C16 C15 H15 109.2
C17 C15 H15 109.2
C15 C16 H161 109.5
C15 C16 H162 109.5
H161 C16 H162 109.5
C15 C16 H163 109.5
H161 C16 H163 109.5
H162 C16 H163 109.5
C15 C17 H171 109.5
C15 C17 H172 109.5
H171 C17 H172 109.5
C15 C17 H173 109.5
H171 C17 H173 109.5
H172 C17 H173 109.5
C14 C18 C19 112.34(13)
C14 C18 C20 110.21(12)
C19 C18 C20 108.81(12)
C14 C18 H18 108.5
C19 C18 H18 108.5
C20 C18 H18 108.5
C18 C19 H191 109.5
C18 C19 H192 109.5
H191 C19 H192 109.5
C18 C19 H193 109.5
H191 C19 H193 109.5
H192 C19 H193 109.5
C18 C20 H201 109.5
C18 C20 H202 109.5
H201 C20 H202 109.5
C18 C20 H203 109.5
H201 C20 H203 109.5
H202 C20 H203 109.5
C26 C21 C22 119.57(15)
C26 C21 P1 123.82(13)
C22 C21 P1 116.31(13)
C23 C22 C21 119.95(18)
C23 C22 H221 120.0
C21 C22 H221 120.0
C24 C23 C22 119.90(19)
C24 C23 H231 120.1
C22 C23 H231 120.1
C23 C24 C25 120.49(17)
C23 C24 H241 119.8
C25 C24 H241 119.8
C24 C25 C26 120.52(19)
C24 C25 H251 119.7
C26 C25 H251 119.7
C25 C26 C21 119.55(18)
C25 C26 H261 120.2
C21 C26 H261 120.2
C32 C27 C28 119.26(15)
C32 C27 P1 126.11(12)
C28 C27 P1 114.55(12)
C29 C28 C27 120.32(17)
C29 C28 H281 119.8
C27 C28 H281 119.8
C28 C29 C30 119.86(17)
C28 C29 H291 120.1
C30 C29 H291 120.1
C31 C30 C29 120.21(17)
C31 C30 H301 119.9
C29 C30 H301 119.9
C30 C31 C32 120.44(17)
C30 C31 H311 119.8
C32 C31 H311 119.8
C31 C32 C27 119.89(15)
C31 C32 H321 120.1
C27 C32 H321 120.1
C1 N1 C9 125.49(11)
C1 N1 C4 113.14(11)
C9 N1 C4 120.79(11)
C27 P1 C21 104.61(8)
C27 P1 C1 101.51(7)
C21 P1 C1 104.54(7)
C21T_1 C11T_1 C61T_1 120.0
C21T_1 C11T_1 C71T_1 120.8(5)
C61T_1 C11T_1 C71T_1 119.2(5)
C11T_1 C21T_1 C31T_1 120.0
C11T_1 C21T_1 H21T_1 120.0
C31T_1 C21T_1 H21T_1 120.0
C41T_1 C31T_1 C21T_1 120.0
C41T_1 C31T_1 H31T_1 120.0
C21T_1 C31T_1 H31T_1 120.0
C51T_1 C41T_1 C31T_1 120.0
C51T_1 C41T_1 H41T_1 120.0
C31T_1 C41T_1 H41T_1 120.0
C41T_1 C51T_1 C61T_1 120.0
C41T_1 C51T_1 H51T_1 120.0
C61T_1 C51T_1 H51T_1 120.0
C51T_1 C61T_1 C11T_1 120.0
C51T_1 C61T_1 H61T_1 120.0
C11T_1 C61T_1 H61T_1 120.0
C11T_1 C71T_1 H71A_1 109.5
C11T_1 C71T_1 H71B_1 109.5
H71A_1 C71T_1 H71B_1 109.5
C11T_1 C71T_1 H71C_1 109.5
H71A_1 C71T_1 H71C_1 109.5
H71B_1 C71T_1 H71C_1 109.5

loop_
_geom_bond_atom_site_label_1
_geom_bond_atom_site_label_2
_geom_bond_distance
C1 N1 1.3018(18)
C1 C2 1.523(2)
C1 P1 1.8646(17)
C2 C6 1.538(2)
C2 C3 1.538(2)
C2 C5 1.550(2)
C3 C4 1.522(2)
C3 H31 0.9900
C3 H32 0.9900
C4 C7 1.519(2)
C4 C8 1.523(2)
C4 N1 1.5510(18)
C5 H51 0.9800
C5 H52 0.9800
C5 H53 0.9800
C6 H61 0.9800
C6 H62 0.9800
C6 H63 0.9800
C7 H71 0.9800
C7 H72 0.9800
C7 H73 0.9800
C8 H81 0.9800
C8 H82 0.9800
C8 H83 0.9800
C9 C10 1.4071(19)
C9 C14 1.4182(19)
C9 N1 1.4685(18)
C10 C11 1.395(2)
C10 C15 1.522(2)
C11 C12 1.382(2)
C11 H11 0.9500
C12 C13 1.380(2)
C12 H12 0.9500
C13 C14 1.393(2)
C13 H13 0.9500
C14 C18 1.524(2)
C15 C16 1.536(2)
C15 C17 1.541(2)
C15 H15 1.0000
C16 H161 0.9800
C16 H162 0.9800
C16 H163 0.9800
C17 H171 0.9800
C17 H172 0.9800
C17 H173 0.9800
C18 C19 1.536(2)
C18 C20 1.541(2)
C18 H18 1.0000
C19 H191 0.9800
C19 H192 0.9800
C19 H193 0.9800
C20 H201 0.9800
C20 H202 0.9800
C20 H203 0.9800
C21 C26 1.399(2)
C21 C22 1.401(2)
C21 P1 1.8311(17)
C22 C23 1.395(2)
C22 H221 0.9500
C23 C24 1.380(3)
C23 H231 0.9500
C24 C25 1.381(3)
C24 H241 0.9500
C25 C26 1.392(3)
C25 H251 0.9500
C26 H261 0.9500
C27 C32 1.397(2)
C27 C28 1.403(2)
C27 P1 1.8203(17)
C28 C29 1.388(3)
C28 H281 0.9500
C29 C30 1.388(3)
C29 H291 0.9500
C30 C31 1.384(3)
C30 H301 0.9500
C31 C32 1.389(2)
C31 H311 0.9500
C32 H321 0.9500
C11T_1 C21T_1 1.3900
C11T_1 C61T_1 1.3900
C11T_1 C71T_1 1.463(7)
C21T_1 C31T_1 1.3900
C21T_1 H21T_1 0.9500
C31T_1 C41T_1 1.3900
C31T_1 H31T_1 0.9500
C41T_1 C51T_1 1.3900
C41T_1 H41T_1 0.9500
C51T_1 C61T_1 1.3900
C51T_1 H51T_1 0.9500
C61T_1 H61T_1 0.9500
C71T_1 H71A_1 0.9800
C71T_1 H71B_1 0.9800
C71T_1 H71C_1 0.9800
